data_4126767
loop_
_publ_author_name
'Condakes, Matthew L.'
'Hung, Kevin'
'Harwood, Stephen'
'Maimone, Thomas J.'

_publ_section_title
;
 Total Syntheses of (-)-Majucin and (-)-Jiadifenoxolane A, Complex
 Majucin-Type Illicium Sesquiterpenes.
;
_journal_name_full 'Journal of the American Chemical Society'
_journal_paper_doi 10.1021/jacs.7b11493
_journal_year 2017
_chemical_absolute_configuration ad
_chemical_formula_sum 'C15 H20 O8'
_chemical_formula_weight 328.31
_chemical_name_common KH_LIT2_majucin
_space_group_crystal_system orthorhombic
_space_group_IT_number 19
_space_group_name_Hall 'P 2ac 2ab'
_space_group_name_H-M_alt 'P 21 21 21'
_symmetry_space_group_name_Hall 'P 2ac 2ab'
_symmetry_space_group_name_H-M 'P 21 21 21'
_atom_sites_solution_hydrogens mixed
_atom_sites_solution_primary iterative
_atom_sites_solution_secondary difmap
_audit_creation_method SHELXL-2014/7
_cell_angle_alpha 90
_cell_angle_beta 90
_cell_angle_gamma 90
_cell_formula_units_Z 4
_cell_length_a 6.9941(3)
_cell_length_b 12.1369(6)
_cell_length_c 16.1722(8)
_cell_measurement_reflns_used 9967
_cell_measurement_temperature 100(2)
_cell_measurement_theta_max 28.35
_cell_measurement_theta_min 2.52
_cell_volume 1372.80(11)
_computing_cell_refinement 'Bruker SAINT'
_computing_data_collection 'Bruker APEX2'
_computing_data_reduction 'Bruker SAINT'
_computing_molecular_graphics Mercury
_computing_publication_material WinGX
_computing_structure_refinement 'SHELXL-2014/7 (Sheldrick, 2014)'
_computing_structure_solution 'SHELXT (Sheldrick 2014)'
_diffrn_ambient_temperature 100(2)
_diffrn_detector_area_resol_mean 8.366
_diffrn_measured_fraction_theta_full 1.000
_diffrn_measured_fraction_theta_max 0.999
_diffrn_measurement_device_type 'Bruker APEX-II CCD'
_diffrn_measurement_method 'phi and omega scans'
_diffrn_radiation_type MoK\a
_diffrn_radiation_wavelength 0.71073
_diffrn_reflns_av_R_equivalents 0.0367
_diffrn_reflns_av_unetI/netI 0.0214
_diffrn_reflns_Laue_measured_fraction_full 1.000
_diffrn_reflns_Laue_measured_fraction_max 0.999
_diffrn_reflns_limit_h_max 9
_diffrn_reflns_limit_h_min -9
_diffrn_reflns_limit_k_max 15
_diffrn_reflns_limit_k_min -16
_diffrn_reflns_limit_l_max 21
_diffrn_reflns_limit_l_min -21
_diffrn_reflns_number 24403
_diffrn_reflns_point_group_measured_fraction_full 1.000
_diffrn_reflns_point_group_measured_fraction_max 1.000
_diffrn_reflns_theta_full 28.000
_diffrn_reflns_theta_max 28.352
_diffrn_reflns_theta_min 2.098
_diffrn_source 'microfocus sealed tube'
_exptl_absorpt_coefficient_mu 0.130
_exptl_absorpt_correction_T_max 0.746
_exptl_absorpt_correction_T_min 0.705
_exptl_absorpt_correction_type multi-scan
_exptl_absorpt_process_details SADABS
_exptl_crystal_colour Colourless
_exptl_crystal_density_diffrn 1.588
_exptl_crystal_description Block
_exptl_crystal_F_000 696
_exptl_crystal_size_max 0.260
_exptl_crystal_size_mid 0.170
_exptl_crystal_size_min 0.100
_refine_diff_density_max 0.307
_refine_diff_density_min -0.221
_refine_diff_density_rms 0.045
_refine_ls_abs_structure_details
;
 Flack x determined using 1386 quotients [(I+)-(I-)]/[(I+)+(I-)]
 (Parsons, Flack and Wagner, Acta Cryst. B69 (2013) 249-259).
;
_refine_ls_abs_structure_Flack 0.1(3)
_refine_ls_extinction_method none
_refine_ls_goodness_of_fit_ref 1.053
_refine_ls_hydrogen_treatment mixed
_refine_ls_matrix_type full
_refine_ls_number_parameters 226
_refine_ls_number_reflns 3431
_refine_ls_number_restraints 0
_refine_ls_restrained_S_all 1.053
_refine_ls_R_factor_all 0.0310
_refine_ls_R_factor_gt 0.0300
_refine_ls_shift/su_max 0.000
_refine_ls_shift/su_mean 0.000
_refine_ls_structure_factor_coef Fsqd
_refine_ls_weighting_details 'w=1/[\s^2^(Fo^2^)+(0.0381P)^2^+0.4848P] where P=(Fo^2^+2Fc^2^)/3'
_refine_ls_weighting_scheme calc
_refine_ls_wR_factor_gt 0.0755
_refine_ls_wR_factor_ref 0.0761
_reflns_Friedel_coverage 0.733
_reflns_Friedel_fraction_full 1.000
_reflns_Friedel_fraction_max 1.000
_reflns_number_gt 3329
_reflns_number_total 3431
_reflns_threshold_expression 'I > 2\s(I)'
_cod_data_source_file ja7b11493_si_001.cif
_cod_data_source_block KH_LIT2_majucin
_cod_database_code 4126767
_shelx_shelxl_version_number 2014/7
_shelx_space_group_comment
;
The symmetry employed for this shelxl refinement is uniquely defined
by the following loop, which should always be used as a source of
symmetry information in preference to the above space-group names.
They are only intended as comments.
;
_shelx_estimated_absorpt_t_min 0.967
_shelx_estimated_absorpt_t_max 0.987

loop_
_space_group_symop_operation_xyz
'x, y, z'
'-x+1/2, -y, z+1/2'
'-x, y+1/2, -z+1/2'
'x+1/2, -y+1/2, -z'

loop_
_atom_site_label
_atom_site_type_symbol
_atom_site_fract_x
_atom_site_fract_y
_atom_site_fract_z
_atom_site_U_iso_or_equiv
_atom_site_adp_type
_atom_site_occupancy
_atom_site_site_symmetry_order
_atom_site_calc_flag
_atom_site_refinement_flags_posn
_atom_site_refinement_flags_adp
C1 C 0.6376(3) 0.66966(14) 0.60269(11) 0.0117(3) Uani 1 1 d . .
H1A H 0.7604 0.6610 0.5717 0.014 Uiso 1 1 calc R U
C2 C 0.6079(2) 0.56948(14) 0.65906(10) 0.0099(3) Uani 1 1 d . .
C3 C 0.7658(2) 0.53834(13) 0.72115(10) 0.0102(3) Uani 1 1 d . .
C4 C 0.7814(3) 0.62188(14) 0.79332(11) 0.0130(3) Uani 1 1 d . .
H4A H 0.8146 0.6947 0.7714 0.019 Uiso 1 1 calc R U
H4B H 0.8808 0.5976 0.8319 0.019 Uiso 1 1 calc R U
H4C H 0.6585 0.6262 0.8223 0.019 Uiso 1 1 calc R U
C5 C 0.7238(2) 0.42162(14) 0.75672(10) 0.0107(3) Uani 1 1 d . .
C6 C 0.9254(3) 0.38357(15) 0.78087(11) 0.0128(3) Uani 1 1 d . .
C7 C 0.9688(3) 0.52491(15) 0.68652(11) 0.0128(3) Uani 1 1 d . .
H7A H 0.9651 0.4994 0.6284 0.015 Uiso 1 1 calc R U
H7B H 1.0397 0.5954 0.6891 0.015 Uiso 1 1 calc R U
C8 C 0.6425(3) 0.33531(14) 0.69531(11) 0.0117(3) Uani 1 1 d . .
H8A H 0.5942 0.2717 0.7286 0.014 Uiso 1 1 calc R U
C9 C 0.8349(3) 0.34160(15) 0.56949(12) 0.0139(3) Uani 1 1 d . .
C10 C 0.6986(3) 0.43007(14) 0.53527(11) 0.0122(3) Uani 1 1 d . .
H10 H 0.6241 0.3928 0.4905 0.015 Uiso 1 1 calc R U
C11 C 0.5474(2) 0.47787(14) 0.59541(10) 0.0103(3) Uani 1 1 d . .
C12 C 0.4776(2) 0.37720(14) 0.64341(11) 0.0118(3) Uani 1 1 d . .
H12A H 0.3687 0.3976 0.6794 0.014 Uiso 1 1 calc R U
H12B H 0.4345 0.3192 0.6046 0.014 Uiso 1 1 calc R U
C13 C 0.3923(3) 0.54242(14) 0.54608(11) 0.0126(3) Uani 1 1 d . .
H13 H 0.2754 0.5444 0.5817 0.015 Uiso 1 1 calc R U
C14 C 0.3312(3) 0.49451(16) 0.46317(12) 0.0165(4) Uani 1 1 d . .
H14A H 0.4382 0.4985 0.4242 0.025 Uiso 1 1 calc R U
H14B H 0.2229 0.5368 0.4414 0.025 Uiso 1 1 calc R U
H14C H 0.2931 0.4174 0.4706 0.025 Uiso 1 1 calc R U
C15 C 0.4691(3) 0.66245(15) 0.54173(11) 0.0143(3) Uani 1 1 d . .
H15A H 0.5124 0.6799 0.4849 0.017 Uiso 1 1 calc R U
H15B H 0.3676 0.7153 0.5574 0.017 Uiso 1 1 calc R U
O1 O 0.6388(2) 0.77281(10) 0.64560(9) 0.0142(3) Uani 1 1 d . .
O2 O 0.43905(18) 0.59532(11) 0.70679(8) 0.0122(3) Uani 1 1 d . .
O3 O 0.59986(19) 0.43177(11) 0.82494(8) 0.0131(3) Uani 1 1 d . .
O4 O 0.96764(19) 0.31180(11) 0.82929(8) 0.0159(3) Uani 1 1 d . .
O5 O 1.05801(19) 0.44175(11) 0.74003(8) 0.0151(3) Uani 1 1 d . .
O6 O 0.79913(19) 0.29463(10) 0.64340(8) 0.0140(3) Uani 1 1 d . .
O7 O 0.9706(2) 0.31062(12) 0.53029(9) 0.0195(3) Uani 1 1 d . .
O8 O 0.8061(2) 0.51322(11) 0.49520(9) 0.0167(3) Uani 1 1 d . .
H1 H 0.752(5) 0.792(3) 0.6539(18) 0.038(8) Uiso 1 1 d . .
H2 H 0.430(4) 0.551(2) 0.7438(18) 0.026(7) Uiso 1 1 d . .
H3 H 0.541(4) 0.370(2) 0.8342(17) 0.028(7) Uiso 1 1 d . .
H8 H 0.828(5) 0.497(3) 0.450(2) 0.056(11) Uiso 1 1 d . .

loop_
_atom_site_aniso_label
_atom_site_aniso_U_11
_atom_site_aniso_U_22
_atom_site_aniso_U_33
_atom_site_aniso_U_23
_atom_site_aniso_U_13
_atom_site_aniso_U_12
C1 0.0132(7) 0.0084(7) 0.0136(8) 0.0007(6) -0.0004(6) 0.0003(6)
C2 0.0094(7) 0.0098(7) 0.0106(7) 0.0002(6) 0.0014(6) 0.0013(6)
C3 0.0108(7) 0.0090(7) 0.0108(7) 0.0013(6) 0.0006(6) 0.0008(6)
C4 0.0152(8) 0.0110(8) 0.0127(8) -0.0011(6) -0.0010(6) -0.0006(7)
C5 0.0122(7) 0.0099(7) 0.0099(7) 0.0006(6) -0.0002(6) 0.0003(6)
C6 0.0143(8) 0.0121(8) 0.0118(8) -0.0029(6) -0.0012(6) 0.0014(6)
C7 0.0106(7) 0.0137(8) 0.0142(8) 0.0026(7) -0.0002(6) 0.0011(6)
C8 0.0140(8) 0.0107(7) 0.0104(8) -0.0007(6) 0.0027(6) 0.0006(6)
C9 0.0157(8) 0.0117(8) 0.0142(8) -0.0027(6) 0.0000(6) -0.0010(6)
C10 0.0140(8) 0.0118(8) 0.0109(8) -0.0003(6) 0.0013(6) -0.0009(6)
C11 0.0114(7) 0.0094(7) 0.0100(7) 0.0000(6) 0.0005(6) 0.0000(6)
C12 0.0128(7) 0.0108(7) 0.0119(7) 0.0001(6) 0.0001(6) -0.0015(6)
C13 0.0114(8) 0.0132(8) 0.0131(8) 0.0013(7) -0.0013(6) 0.0006(6)
C14 0.0183(9) 0.0168(9) 0.0144(8) -0.0006(7) -0.0037(7) -0.0014(7)
C15 0.0168(8) 0.0128(8) 0.0133(8) 0.0017(6) -0.0030(7) 0.0009(7)
O1 0.0142(6) 0.0091(6) 0.0194(6) -0.0013(5) 0.0002(5) -0.0002(5)
O2 0.0113(6) 0.0132(6) 0.0120(6) 0.0005(5) 0.0029(5) 0.0015(5)
O3 0.0153(6) 0.0114(6) 0.0124(6) 0.0000(5) 0.0040(5) -0.0011(5)
O4 0.0177(6) 0.0131(6) 0.0171(6) 0.0003(5) -0.0026(5) 0.0038(5)
O5 0.0113(6) 0.0160(6) 0.0180(6) 0.0027(5) 0.0001(5) 0.0024(5)
O6 0.0166(6) 0.0116(6) 0.0137(6) -0.0004(5) 0.0018(5) 0.0031(5)
O7 0.0191(6) 0.0185(7) 0.0208(7) -0.0012(5) 0.0052(6) 0.0044(5)
O8 0.0217(7) 0.0150(7) 0.0135(6) 0.0007(5) 0.0066(5) -0.0023(5)

loop_
_atom_type_symbol
_atom_type_description
_atom_type_scat_dispersion_real
_atom_type_scat_dispersion_imag
_atom_type_scat_source
C C 0.0033 0.0016 'International Tables Vol C Tables 4.2.6.8 and 6.1.1.4'
H H 0.0000 0.0000 'International Tables Vol C Tables 4.2.6.8 and 6.1.1.4'
O O 0.0106 0.0060 'International Tables Vol C Tables 4.2.6.8 and 6.1.1.4'

loop_
_geom_angle_atom_site_label_1
_geom_angle_atom_site_label_2
_geom_angle_atom_site_label_3
_geom_angle
O1 C1 C2 113.96(14)
O1 C1 C15 111.41(14)
C2 C1 C15 103.43(14)
O1 C1 H1A 109.3
C2 C1 H1A 109.3
C15 C1 H1A 109.3
O2 C2 C1 104.82(13)
O2 C2 C3 106.91(13)
C1 C2 C3 119.04(14)
O2 C2 C11 106.42(13)
C1 C2 C11 101.99(13)
C3 C2 C11 116.51(14)
C7 C3 C2 116.83(14)
C7 C3 C4 106.22(14)
C2 C3 C4 112.40(14)
C7 C3 C5 102.28(13)
C2 C3 C5 109.21(14)
C4 C3 C5 109.29(14)
C3 C4 H4A 109.5
C3 C4 H4B 109.5
H4A C4 H4B 109.5
C3 C4 H4C 109.5
H4A C4 H4C 109.5
H4B C4 H4C 109.5
O3 C5 C6 113.10(14)
O3 C5 C8 109.57(14)
C6 C5 C8 107.25(14)
O3 C5 C3 109.02(13)
C6 C5 C3 101.22(14)
C8 C5 C3 116.56(14)
O4 C6 O5 122.01(16)
O4 C6 C5 127.38(16)
O5 C6 C5 110.61(14)
O5 C7 C3 104.53(13)
O5 C7 H7A 110.8
C3 C7 H7A 110.8
O5 C7 H7B 110.8
C3 C7 H7B 110.8
H7A C7 H7B 108.9
O6 C8 C12 111.40(13)
O6 C8 C5 108.67(14)
C12 C8 C5 114.03(14)
O6 C8 H8A 107.5
C12 C8 H8A 107.5
C5 C8 H8A 107.5
O7 C9 O6 118.83(17)
O7 C9 C10 121.19(17)
O6 C9 C10 119.93(15)
O8 C10 C9 109.45(15)
O8 C10 C11 112.52(14)
C9 C10 C11 117.28(15)
O8 C10 H10 105.5
C9 C10 H10 105.5
C11 C10 H10 105.5
C12 C11 C10 103.74(14)
C12 C11 C13 116.10(14)
C10 C11 C13 110.00(14)
C12 C11 C2 108.59(13)
C10 C11 C2 119.44(14)
C13 C11 C2 99.62(13)
C8 C12 C11 107.88(14)
C8 C12 H12A 110.1
C11 C12 H12A 110.1
C8 C12 H12B 110.1
C11 C12 H12B 110.1
H12A C12 H12B 108.4
C14 C13 C15 114.52(15)
C14 C13 C11 117.03(15)
C15 C13 C11 104.70(14)
C14 C13 H13 106.6
C15 C13 H13 106.6
C11 C13 H13 106.6
C13 C14 H14A 109.5
C13 C14 H14B 109.5
H14A C14 H14B 109.5
C13 C14 H14C 109.5
H14A C14 H14C 109.5
H14B C14 H14C 109.5
C1 C15 C13 106.80(14)
C1 C15 H15A 110.4
C13 C15 H15A 110.4
C1 C15 H15B 110.4
C13 C15 H15B 110.4
H15A C15 H15B 108.6
C1 O1 H1 109(2)
C2 O2 H2 108(2)
C5 O3 H3 110.7(19)
C6 O5 C7 111.01(13)
C9 O6 C8 120.28(14)
C10 O8 H8 111(3)

loop_
_geom_bond_atom_site_label_1
_geom_bond_atom_site_label_2
_geom_bond_distance
C1 O1 1.431(2)
C1 C2 1.534(2)
C1 C15 1.539(2)
C1 H1A 1.0000
C2 O2 1.446(2)
C2 C3 1.539(2)
C2 C11 1.573(2)
C3 C7 1.535(2)
C3 C4 1.550(2)
C3 C5 1.557(2)
C4 H4A 0.9800
C4 H4B 0.9800
C4 H4C 0.9800
C5 O3 1.408(2)
C5 C6 1.534(2)
C5 C8 1.551(2)
C6 O4 1.208(2)
C6 O5 1.340(2)
C7 O5 1.469(2)
C7 H7A 0.9900
C7 H7B 0.9900
C8 O6 1.466(2)
C8 C12 1.514(2)
C8 H8A 1.0000
C9 O7 1.202(2)
C9 O6 1.348(2)
C9 C10 1.539(2)
C10 O8 1.415(2)
C10 C11 1.549(2)
C10 H10 1.0000
C11 C12 1.528(2)
C11 C13 1.558(2)
C12 H12A 0.9900
C12 H12B 0.9900
C13 C14 1.523(3)
C13 C15 1.554(2)
C13 H13 1.0000
C14 H14A 0.9800
C14 H14B 0.9800
C14 H14C 0.9800
C15 H15A 0.9900
C15 H15B 0.9900
O1 H1 0.84(3)
O2 H2 0.81(3)
O3 H3 0.86(3)
O8 H8 0.77(4)
